data_7225694
loop_
_publ_author_name
'Sovago, Ioana'
'Thomas, Lynne H.'
'Adam, Martin S.'
'Capelli, Silvia C.'
'Wilson, Chick C.'
'Farrugia, Louis J.'

_publ_section_title
;
 High resolution X-ray and neutron diffraction studies on molecular
 complexes of chloranilic acid and lutidines
;
_journal_issue 30
_journal_name_full CrystEngComm
_journal_page_first 5697
_journal_paper_doi 10.1039/C6CE01065B
_journal_volume 18
_journal_year 2016
_chemical_formula_moiety
;
C6 Cl2 O4, 2(C7 H10 N), 3(H2 O) 
;
_chemical_formula_sum 'C20 H26 Cl2 N2 O7'
_chemical_formula_weight 477.33
_chemical_name_systematic
;
 ?
;
_space_group_crystal_system monoclinic
_space_group_IT_number 14
_space_group_name_Hall '-P 2yn'
_space_group_name_H-M_alt 'P 1 21/n 1'
_symmetry_space_group_name_Hall '-P 2yn'
_symmetry_space_group_name_H-M 'P 1 21/n 1'
_atom_sites_solution_hydrogens mixed
_atom_sites_solution_primary direct
_atom_sites_solution_secondary difmap
_audit_update_record
;
2016-05-04 deposited with the CCDC.
2016-06-13 downloaded from the CCDC.
;
_cell_angle_alpha 90
_cell_angle_beta 108.6810(10)
_cell_angle_gamma 90
_cell_formula_units_Z 4
_cell_length_a 10.6104(4)
_cell_length_b 17.7659(7)
_cell_length_c 12.3211(5)
_cell_measurement_reflns_used 23247
_cell_measurement_temperature 100(2)
_cell_measurement_theta_max 50.379
_cell_measurement_theta_min 2.088
_cell_measurement_wavelength 0.71073
_cell_volume 2200.21(15)
_computing_cell_refinement 'HKL Scalepack (Otwinowski & Minor 1997)'
_computing_data_collection 'Collect (Bruker AXS BV, 1997-2004)'
_computing_data_reduction 'HKL Denzo and Scalepack (Otwinowski & Minor 1997)'
_computing_molecular_graphics 'Ortep-3 for Windows (Farrugia, 1997)'
_computing_publication_material 'WinGX publication routines (Farrugia, 1999)'
_computing_structure_refinement 'SHELXL-97 (Sheldrick, 2008)'
_computing_structure_solution 'SHELXS-97 (Sheldrick, 2008)'
_diffrn_ambient_temperature 100(2)
_diffrn_detector 'CCD plate'
_diffrn_detector_area_resol_mean 9
_diffrn_measured_fraction_theta_full 0.999
_diffrn_measured_fraction_theta_max 0.991
_diffrn_measurement_device '95mm CCD camera on \k-goniostat'
_diffrn_measurement_device_type KappaCCD
_diffrn_measurement_method 'CCD rotation images, thick slices'
_diffrn_orient_matrix_type 'by Bruker AXS Collect from scalepack cell'
_diffrn_orient_matrix_UB_11 0.593768E-1
_diffrn_orient_matrix_UB_12 -0.340404E-1
_diffrn_orient_matrix_UB_13 -0.264207E-1
_diffrn_orient_matrix_UB_21 0.560025E-1
_diffrn_orient_matrix_UB_22 -0.85987E-2
_diffrn_orient_matrix_UB_23 0.813732E-1
_diffrn_orient_matrix_UB_31 -0.568867E-1
_diffrn_orient_matrix_UB_32 -0.439955E-1
_diffrn_orient_matrix_UB_33 0.45384E-2
_diffrn_radiation_monochromator graphite
_diffrn_radiation_probe x-ray
_diffrn_radiation_type MoK\a
_diffrn_radiation_wavelength 0.71073
_diffrn_reflns_av_R_equivalents 0.0837
_diffrn_reflns_av_unetI/netI 0.0296
_diffrn_reflns_Laue_measured_fraction_full 0.999
_diffrn_reflns_Laue_measured_fraction_max 0.991
_diffrn_reflns_limit_h_max 21
_diffrn_reflns_limit_h_min -22
_diffrn_reflns_limit_k_max 38
_diffrn_reflns_limit_k_min 0
_diffrn_reflns_limit_l_max 26
_diffrn_reflns_limit_l_min 0
_diffrn_reflns_number 23249
_diffrn_reflns_point_group_measured_fraction_full 0.999
_diffrn_reflns_point_group_measured_fraction_max 0.991
_diffrn_reflns_theta_full 25.242
_diffrn_reflns_theta_max 50.38
_diffrn_reflns_theta_min 2.09
_exptl_absorpt_coefficient_mu 0.34
_exptl_absorpt_correction_T_max 0.7493
_exptl_absorpt_correction_T_min 0.0241
_exptl_absorpt_correction_type multi-scan
_exptl_absorpt_process_details 'SADABS, Bruker(2001)'
_exptl_crystal_colour purple
_exptl_crystal_density_diffrn 1.441
_exptl_crystal_density_method 'not measured'
_exptl_crystal_description prism
_exptl_crystal_F_000 1000
_exptl_crystal_size_max 0.29
_exptl_crystal_size_mid 0.24
_exptl_crystal_size_min 0.19
_refine_diff_density_max 0.592
_refine_diff_density_min -0.591
_refine_diff_density_rms 0.069
_refine_ls_extinction_method none
_refine_ls_goodness_of_fit_ref 1.046
_refine_ls_hydrogen_treatment mixed
_refine_ls_matrix_type full
_refine_ls_number_constraints 0
_refine_ls_number_parameters 373
_refine_ls_number_reflns 23247
_refine_ls_number_restraints 0
_refine_ls_restrained_S_all 1.046
_refine_ls_R_factor_all 0.0438
_refine_ls_R_factor_gt 0.0334
_refine_ls_shift/su_max 0.002
_refine_ls_shift/su_mean 0
_refine_ls_structure_factor_coef Fsqd
_refine_ls_weighting_details 'w=1/[\s^2^(Fo^2^)+(0.0604P)^2^+0.0212P] where P=(Fo^2^+2Fc^2^)/3'
_refine_ls_weighting_scheme calc
_refine_ls_wR_factor_gt 0.0962
_refine_ls_wR_factor_ref 0.1008
_reflns_Friedel_coverage 0
_reflns_number_gt 18653
_reflns_number_total 23247
_reflns_threshold_expression 'I > 2\s(I)'
_cod_data_source_file c6ce01065b3.cif
_cod_data_source_block 5_shelx
_cod_depositor_comments 'Adding full bibliography for 7225667--7225698.cif.'
_cod_database_code 7225694

loop_
_symmetry_equiv_pos_as_xyz
'x, y, z'
'-x+1/2, y+1/2, -z+1/2'
'-x, -y, -z'
'x-1/2, -y-1/2, z-1/2'

loop_
_atom_site_label
_atom_site_type_symbol
_atom_site_fract_x
_atom_site_fract_y
_atom_site_fract_z
_atom_site_U_iso_or_equiv
_atom_site_adp_type
_atom_site_occupancy
_atom_site_site_symmetry_order
_atom_site_calc_flag
_atom_site_refinement_flags_posn
_atom_site_refinement_flags_adp
Cl1 Cl 0.88679(2) 0.44971(2) 0.32009(2) 0.01897(2) Uani 1 1 d . .
Cl2 Cl 0.88587(2) 0.09161(2) 0.33223(2) 0.01806(2) Uani 1 1 d . .
O2 O 1.05890(3) 0.34334(2) 0.24090(2) 0.01501(3) Uani 1 1 d . .
O3 O 1.05866(3) 0.19398(2) 0.24611(2) 0.01486(3) Uani 1 1 d . .
O4 O 0.71646(3) 0.19863(2) 0.41456(2) 0.01539(4) Uani 1 1 d . .
O5 O 0.72044(3) 0.34844(2) 0.41163(3) 0.01613(4) Uani 1 1 d . .
O11 O 1.13264(4) 0.04432(2) 0.18682(4) 0.02578(6) Uani 1 1 d . .
O12 O 1.38987(3) -0.01185(2) 0.32782(3) 0.01976(4) Uani 1 1 d . .
O13 O 0.62749(5) 0.05899(3) 0.46580(4) 0.03000(8) Uani 1 1 d . .
N125 N 1.26615(3) 0.26954(2) 0.19437(3) 0.01613(4) Uani 1 1 d . .
N225 N 0.51235(3) 0.29298(2) 0.46401(3) 0.01869(5) Uani 1 1 d . .
C121 C 1.44686(3) 0.33834(2) 0.16986(3) 0.01438(4) Uani 1 1 d . .
C122 C 1.50506(3) 0.26947(2) 0.15845(3) 0.01404(4) Uani 1 1 d . .
C123 C 1.44266(3) 0.20066(2) 0.16324(3) 0.01407(4) Uani 1 1 d . .
C124 C 1.31975(3) 0.20308(2) 0.18085(3) 0.01601(4) Uani 1 1 d . .
C126 C 1.32478(3) 0.33582(2) 0.18909(3) 0.01599(4) Uani 1 1 d . .
C221 C 0.33267(3) 0.36105(2) 0.49103(3) 0.01660(5) Uani 1 1 d . .
C222 C 0.27299(3) 0.29169(2) 0.49861(3) 0.01619(4) Uani 1 1 d . .
C223 C 0.33398(3) 0.22305(2) 0.49094(3) 0.01646(5) Uani 1 1 d . .
C224 C 0.45711(4) 0.22616(2) 0.47338(3) 0.01847(5) Uani 1 1 d . .
C226 C 0.45536(4) 0.35917(2) 0.47293(3) 0.01843(5) Uani 1 1 d . .
C21 C 1.51072(5) 0.41282(2) 0.16259(4) 0.02227(6) Uani 1 1 d . .
C23 C 1.50314(5) 0.12622(2) 0.15000(4) 0.02058(6) Uani 1 1 d . .
C31 C 0.26883(5) 0.43498(3) 0.50198(4) 0.02356(6) Uani 1 1 d . .
C33 C 0.27215(5) 0.14814(3) 0.50042(4) 0.02251(6) Uani 1 1 d . .
H33A H 0.304 0.1108 0.4592 0.034 Uiso 1 1 calc R U
H33B H 0.1771 0.1519 0.4686 0.034 Uiso 1 1 calc R U
H33C H 0.2959 0.1339 0.5796 0.034 Uiso 1 1 calc R U
C111 C 0.88832(3) 0.35205(2) 0.32493(3) 0.01330(4) Uani 1 1 d . .
C112 C 0.97736(3) 0.31311(2) 0.28226(3) 0.01180(3) Uani 1 1 d . .
C113 C 0.97722(3) 0.22612(2) 0.28497(3) 0.01171(3) Uani 1 1 d . .
C114 C 0.88749(3) 0.18941(2) 0.33039(3) 0.01311(4) Uani 1 1 d . .
C115 C 0.79846(3) 0.22836(2) 0.37401(3) 0.01188(4) Uani 1 1 d . .
C116 C 0.79958(3) 0.31538(2) 0.37181(3) 0.01216(4) Uani 1 1 d . .
H122 H 1.5935(11) 0.2690(6) 0.1463(10) 0.028(3) Uiso 1 1 d . .
H124 H 1.2702(11) 0.1588(6) 0.1833(9) 0.033(3) Uiso 1 1 d . .
H125 H 1.1837(13) 0.2715(7) 0.2059(11) 0.042(3) Uiso 1 1 d . .
H126 H 1.2824(10) 0.3787(6) 0.2011(9) 0.031(3) Uiso 1 1 d . .
H222 H 0.1832(10) 0.2920(6) 0.5080(9) 0.028(2) Uiso 1 1 d . .
H224 H 0.5045(11) 0.1830(7) 0.4620(10) 0.037(3) Uiso 1 1 d . .
H225 H 0.5958(13) 0.2935(7) 0.4497(11) 0.043(3) Uiso 1 1 d . .
H226 H 0.5015(11) 0.4051(6) 0.4660(9) 0.032(3) Uiso 1 1 d . .
H21A H 1.4968(17) 0.4491(10) 0.2105(16) 0.084(6) Uiso 1 1 d . .
H21B H 1.4781(15) 0.4315(9) 0.0912(15) 0.069(5) Uiso 1 1 d . .
H21C H 1.598(2) 0.4084(13) 0.1868(17) 0.111(7) Uiso 1 1 d . .
H23A H 1.4675(13) 0.0832(8) 0.1867(12) 0.059(4) Uiso 1 1 d . .
H23B H 1.4839(12) 0.1157(7) 0.0716(10) 0.040(3) Uiso 1 1 d . .
H23C H 1.5960(13) 0.1269(9) 0.1925(12) 0.060(4) Uiso 1 1 d . .
H31A H 0.2993(12) 0.4760(7) 0.4672(11) 0.043(3) Uiso 1 1 d . .
H31B H 0.1690(13) 0.4320(7) 0.4622(11) 0.046(3) Uiso 1 1 d . .
H31C H 0.2832(12) 0.4482(7) 0.5840(11) 0.044(3) Uiso 1 1 d . .
H11A H 1.1068(13) 0.0817(8) 0.2233(12) 0.051(4) Uiso 1 1 d . .
H11B H 1.2085(12) 0.0293(7) 0.2334(10) 0.040(3) Uiso 1 1 d . .
H12A H 1.4130(12) -0.0519(7) 0.2981(12) 0.043(3) Uiso 1 1 d . .
H12B H 1.3869(15) -0.0276(9) 0.3918(14) 0.066(4) Uiso 1 1 d . .
H13A H 0.6600(14) 0.0952(8) 0.4381(12) 0.057(4) Uiso 1 1 d . .
H13B H 0.5728(11) 0.0474(6) 0.4178(10) 0.030(3) Uiso 1 1 d . .

loop_
_atom_site_aniso_label
_atom_site_aniso_U_11
_atom_site_aniso_U_22
_atom_site_aniso_U_33
_atom_site_aniso_U_23
_atom_site_aniso_U_13
_atom_site_aniso_U_12
Cl1 0.02031(3) 0.00992(3) 0.03197(4) -0.00033(2) 0.01579(3) -0.00020(2)
Cl2 0.02054(3) 0.01005(3) 0.02659(4) 0.00036(2) 0.01173(3) 0.00025(2)
O2 0.01420(7) 0.01344(7) 0.02092(9) 0.00155(6) 0.01055(7) -0.00024(6)
O3 0.01450(7) 0.01360(8) 0.01927(9) -0.00075(6) 0.00933(7) 0.00205(6)
O4 0.01500(8) 0.01396(8) 0.02042(9) 0.00142(6) 0.01016(7) -0.00151(6)
O5 0.01565(8) 0.01413(8) 0.02283(10) -0.00129(7) 0.01209(8) 0.00081(6)
O11 0.02854(14) 0.02300(13) 0.02663(14) -0.00161(11) 0.01002(11) 0.00627(11)
O12 0.02298(11) 0.01699(10) 0.02179(11) -0.00117(8) 0.01065(9) 0.00124(8)
O13 0.0418(2) 0.02467(14) 0.02872(16) -0.00206(12) 0.01850(15) -0.01456(15)
N125 0.01184(8) 0.02194(11) 0.01619(9) 0.00000(8) 0.00670(7) 0.00105(7)
N225 0.01241(8) 0.02918(14) 0.01621(10) -0.00078(9) 0.00701(7) -0.00051(8)
C121 0.01481(9) 0.01289(9) 0.01617(10) -0.00023(7) 0.00598(8) 0.00084(7)
C122 0.01252(9) 0.01405(9) 0.01716(10) -0.00033(7) 0.00701(8) 0.00071(7)
C123 0.01478(9) 0.01280(9) 0.01554(10) 0.00026(7) 0.00613(8) 0.00123(7)
C124 0.01490(9) 0.01719(11) 0.01715(11) 0.00070(8) 0.00683(8) -0.00199(8)
C126 0.01471(9) 0.01721(11) 0.01690(10) -0.00043(8) 0.00626(8) 0.00423(8)
C221 0.01525(10) 0.02092(12) 0.01524(10) 0.00037(8) 0.00715(8) -0.00038(8)
C222 0.01248(9) 0.02134(12) 0.01635(10) 0.00118(9) 0.00685(8) 0.00012(8)
C223 0.01413(10) 0.02086(12) 0.01472(10) 0.00052(8) 0.00507(8) 0.00026(8)
C224 0.01443(10) 0.02533(15) 0.01652(11) -0.00055(9) 0.00616(8) 0.00260(9)
C226 0.01535(10) 0.02516(14) 0.01652(11) -0.00089(10) 0.00755(8) -0.00373(9)
C21 0.02604(16) 0.01426(11) 0.02726(16) 0.00047(10) 0.00958(13) -0.00266(10)
C23 0.02479(14) 0.01427(11) 0.02298(14) -0.00012(9) 0.00807(11) 0.00480(10)
C31 0.02645(16) 0.02152(14) 0.02567(16) 0.00099(12) 0.01247(13) 0.00252(12)
C33 0.02242(14) 0.02154(14) 0.02230(14) 0.00159(11) 0.00537(11) -0.00222(11)
C111 0.01348(9) 0.01012(8) 0.01909(10) -0.00020(7) 0.00911(8) -0.00012(6)
C112 0.01096(8) 0.01130(8) 0.01461(9) 0.00020(6) 0.00614(7) 0.00016(6)
C113 0.01119(8) 0.01126(8) 0.01374(9) -0.00011(6) 0.00548(7) 0.00070(6)
C114 0.01358(9) 0.01047(8) 0.01720(10) 0.00016(7) 0.00761(7) 0.00014(6)
C115 0.01138(8) 0.01144(8) 0.01401(9) 0.00037(6) 0.00575(7) -0.00037(6)
C116 0.01144(8) 0.01144(8) 0.01531(9) -0.00035(6) 0.00669(7) -0.00011(6)

loop_
_atom_type_symbol
_atom_type_description
_atom_type_scat_dispersion_real
_atom_type_scat_dispersion_imag
_atom_type_scat_source
Cl Cl 0.1484 0.1585 'International Tables Vol C Tables 4.2.6.8 and 6.1.1.4'
O O 0.0106 0.006 'International Tables Vol C Tables 4.2.6.8 and 6.1.1.4'
N N 0.0061 0.0033 'International Tables Vol C Tables 4.2.6.8 and 6.1.1.4'
C C 0.0033 0.0016 'International Tables Vol C Tables 4.2.6.8 and 6.1.1.4'
H H 0 0 'International Tables Vol C Tables 4.2.6.8 and 6.1.1.4'

loop_
_geom_angle_atom_site_label_1
_geom_angle_atom_site_label_2
_geom_angle_atom_site_label_3
_geom_angle
H11A O11 H11B 105.3(12)
H12A O12 H12B 102.8(13)
H13A O13 H13B 102.2(12)
C126 N125 C124 122.91(3)
C126 N125 H125 116.5(7)
C124 N125 H125 120.5(7)
C226 N225 C224 123.08(3)
C226 N225 H225 118.3(8)
C224 N225 H225 118.6(8)
C126 C121 C122 117.05(3)
C126 C121 C21 120.08(3)
C122 C121 C21 122.87(3)
C121 C122 C123 121.99(3)
C121 C122 H122 119.3(6)
C123 C122 H122 118.7(6)
C124 C123 C122 117.35(3)
C124 C123 C23 119.97(3)
C122 C123 C23 122.68(3)
N125 C124 C123 120.15(3)
N125 C124 H124 117.5(7)
C123 C124 H124 122.3(7)
N125 C126 C121 120.52(3)
N125 C126 H126 117.4(7)
C121 C126 H126 122.0(7)
C226 C221 C222 117.12(3)
C226 C221 C31 120.49(4)
C222 C221 C31 122.39(3)
C223 C222 C221 122.24(3)
C223 C222 H222 119.5(6)
C221 C222 H222 118.2(6)
C224 C223 C222 116.97(3)
C224 C223 C33 120.10(4)
C222 C223 C33 122.93(3)
N225 C224 C223 120.33(4)
N225 C224 H224 115.7(7)
C223 C224 H224 123.9(7)
N225 C226 C221 120.24(4)
N225 C226 H226 118.4(6)
C221 C226 H226 121.3(6)
C121 C21 H21A 114.3(11)
C121 C21 H21B 110.1(10)
H21A C21 H21B 106.2(14)
C121 C21 H21C 110.4(15)
H21A C21 H21C 102.3(16)
H21B C21 H21C 113.4(15)
C123 C23 H23A 112.3(8)
C123 C23 H23B 109.1(8)
H23A C23 H23B 108.5(11)
C123 C23 H23C 109.4(9)
H23A C23 H23C 103.2(11)
H23B C23 H23C 114.3(11)
C221 C31 H31A 113.6(7)
C221 C31 H31B 110.0(7)
H31A C31 H31B 105.9(10)
C221 C31 H31C 111.6(7)
H31A C31 H31C 108.1(10)
H31B C31 H31C 107.3(10)
C223 C33 H33A 109.5
C223 C33 H33B 109.5
H33A C33 H33B 109.5
C223 C33 H33C 109.5
H33A C33 H33C 109.5
H33B C33 H33C 109.5
C112 C111 C116 122.92(3)
C112 C111 Cl1 118.71(2)
C116 C111 Cl1 118.37(2)
O2 C112 C111 125.12(3)
O2 C112 C113 116.20(2)
C111 C112 C113 118.67(2)
O3 C113 C114 125.29(3)
O3 C113 C112 116.24(2)
C114 C113 C112 118.46(2)
C115 C114 C113 123.02(3)
C115 C114 Cl2 118.39(2)
C113 C114 Cl2 118.59(2)
O4 C115 C114 125.61(3)
O4 C115 C116 116.07(3)
C114 C115 C116 118.33(2)
O5 C116 C111 124.40(3)
O5 C116 C115 117.02(2)
C111 C116 C115 118.58(2)

loop_
_geom_bond_atom_site_label_1
_geom_bond_atom_site_label_2
_geom_bond_distance
Cl1 C111 1.7358(3)
Cl2 C114 1.7377(3)
O2 C112 1.2566(4)
O3 C113 1.2518(4)
O4 C115 1.2506(4)
O5 C116 1.2470(4)
O11 H11A 0.893(14)
O11 H11B 0.868(13)
O12 H12A 0.871(13)
O12 H12B 0.846(16)
O13 H13A 0.851(15)
O13 H13B 0.713(12)
N125 C126 1.3431(5)
N125 C124 1.3438(5)
N125 H125 0.931(13)
N225 C226 1.3429(6)
N225 C224 1.3451(6)
N225 H225 0.957(13)
C121 C126 1.3902(5)
C121 C122 1.3978(4)
C121 C21 1.5023(5)
C122 C123 1.4006(5)
C122 H122 0.996(11)
C123 C124 1.3895(5)
C123 C23 1.5014(5)
C124 H124 0.953(11)
C126 H126 0.921(11)
C221 C226 1.3898(5)
C221 C222 1.4021(5)
C221 C31 1.5036(6)
C222 C223 1.3979(5)
C222 H222 0.996(10)
C223 C224 1.3921(5)
C223 C33 1.5046(6)
C224 H224 0.952(11)
C226 H226 0.969(11)
C21 H21A 0.917(19)
C21 H21B 0.899(17)
C21 H21C 0.89(2)
C23 H23A 1.021(14)
C23 H23B 0.939(12)
C23 H23C 0.957(13)
C31 H31A 0.953(13)
C31 H31B 1.016(13)
C31 H31C 1.000(13)
C33 H33A 0.96
C33 H33B 0.96
C33 H33C 0.96
C111 C112 1.4021(4)
C111 C116 1.4118(4)
C112 C113 1.5459(4)
C113 C114 1.4094(4)
C114 C115 1.4089(4)
C115 C116 1.5463(4)

loop_
_geom_torsion_atom_site_label_1
_geom_torsion_atom_site_label_2
_geom_torsion_atom_site_label_3
_geom_torsion_atom_site_label_4
_geom_torsion
C126 C121 C122 C123 1.52(5)
C21 C121 C122 C123 -178.71(4)
C121 C122 C123 C124 -0.51(5)
C121 C122 C123 C23 179.38(3)
C126 N125 C124 C123 1.61(5)
C122 C123 C124 N125 -1.05(5)
C23 C123 C124 N125 179.05(3)
C124 N125 C126 C121 -0.53(5)
C122 C121 C126 N125 -1.01(5)
C21 C121 C126 N125 179.21(4)
C226 C221 C222 C223 1.32(5)
C31 C221 C222 C223 -178.54(4)
C221 C222 C223 C224 -1.02(5)
C221 C222 C223 C33 179.19(3)
C226 N225 C224 C223 1.30(6)
C222 C223 C224 N225 -0.28(5)
C33 C223 C224 N225 179.51(4)
C224 N225 C226 C221 -0.98(6)
C222 C221 C226 N225 -0.33(5)
C31 C221 C226 N225 179.53(4)
C116 C111 C112 O2 -179.24(3)
Cl1 C111 C112 O2 0.75(5)
C116 C111 C112 C113 0.89(5)
Cl1 C111 C112 C113 -179.11(2)
O2 C112 C113 O3 0.25(4)
C111 C112 C113 O3 -179.87(3)
O2 C112 C113 C114 -179.92(3)
C111 C112 C113 C114 -0.04(4)
O3 C113 C114 C115 179.45(3)
C112 C113 C114 C115 -0.36(4)
O3 C113 C114 Cl2 -0.84(5)
C112 C113 C114 Cl2 179.35(2)
C113 C114 C115 O4 179.56(3)
Cl2 C114 C115 O4 -0.15(5)
C113 C114 C115 C116 -0.02(4)
Cl2 C114 C115 C116 -179.73(2)
C112 C111 C116 O5 179.11(3)
Cl1 C111 C116 O5 -0.89(5)
C112 C111 C116 C115 -1.27(5)
Cl1 C111 C116 C115 178.73(2)
O4 C115 C116 O5 0.85(4)
C114 C115 C116 O5 -179.53(3)
O4 C115 C116 C111 -178.79(3)
C114 C115 C116 C111 0.83(4)
